data_7160622
loop_
_publ_author_name
'Ermolaev, Valery P.'
'Ratmanova, Nina K.'
'Baranov, Vladimir V.'
'Levina, Irina I.'
'Khrustalev, Victor N.'
'Ivanova, Olga A.'
'Kravchenko, Angelina N.'
'Trushkov, Igor V.'
'Andreev, Ivan A.'

_publ_section_title
;
 Multi-purpose thiocyanate protic ionic liquids in chemodivergent
 transformations of imidazolidin-2-(thi)one-based diols.
;
_journal_issue 30
_journal_name_full 'Organic &amp; biomolecular chemistry'
_journal_page_first 7157
_journal_page_last 7164
_journal_paper_doi 10.1039/d5ob00709g
_journal_volume 23
_journal_year 2025
_chemical_formula_moiety 'C20 H21 N3 O4 S'
_chemical_formula_sum 'C20 H21 N3 O4 S'
_chemical_formula_weight 399.46
_space_group_crystal_system monoclinic
_space_group_IT_number 14
_space_group_name_Hall '-P 2yn'
_space_group_name_H-M_alt 'P 1 21/n 1'
_atom_sites_solution_hydrogens geom
_atom_sites_solution_primary direct
_atom_sites_solution_secondary difmap
_audit_creation_date 2023-04-08
_audit_creation_method
;
Olex2 1.5
(compiled 2021.11.18 svn.ra9532c28 for OlexSys, GUI svn.r6429)
;
_audit_update_record
;
2025-04-16 deposited with the CCDC.	2025-07-01 downloaded from the CCDC.
;
_cell_angle_alpha 90
_cell_angle_beta 93.3510(10)
_cell_angle_gamma 90
_cell_formula_units_Z 4
_cell_length_a 8.78910(10)
_cell_length_b 10.34730(10)
_cell_length_c 21.3735(2)
_cell_measurement_reflns_used 20314
_cell_measurement_temperature 99.9(2)
_cell_measurement_theta_max 77.5070
_cell_measurement_theta_min 4.1250
_cell_volume 1940.46(3)
_computing_cell_refinement 'CrysAlisPro 1.171.42.79a (Rigaku OD, 2022)'
_computing_data_collection 'CrysAlisPro 1.171.42.79a (Rigaku OD, 2022)'
_computing_data_reduction 'CrysAlisPro 1.171.42.79a (Rigaku OD, 2022)'
_computing_molecular_graphics 'Olex2 1.5 (Dolomanov et al., 2009)'
_computing_publication_material 'Olex2 1.5 (Dolomanov et al., 2009)'
_computing_structure_refinement 'XL  (Sheldrick, 2008)'
_computing_structure_solution 'SHELXT 2014/5 (Sheldrick, 2014)'
_diffrn_ambient_environment N~2~
_diffrn_ambient_temperature 99.9(2)
_diffrn_detector 'Hybrid Pixel Array Detector'
_diffrn_detector_area_resol_mean 10.0000
_diffrn_detector_type HyPix
_diffrn_measured_fraction_theta_full 1.000
_diffrn_measured_fraction_theta_max 0.998
_diffrn_measurement_details
;
List of Runs (angles in degrees, time in seconds):

  # Type    Start    End  Width  t~exp~   \w     \q     \k     \f   Frames
#--------------------------------------------------------------------------
  1  \w    -79.00 -14.00   0.50    0.60    --  -86.25  95.00 -30.00  130
  2  \w    -79.00  24.00   0.50    0.20    --  -48.70  95.00 -30.00  206
  3  \w     -6.00  23.00   0.50    0.20    --  -48.70  19.00  60.00   58
  4  \w    -32.00  24.00   0.50    0.20    --  -48.70  38.00  90.00  112
  5  \w    110.00 144.00   0.50    0.60    --  107.75  77.00   0.00   68
  6  \w     97.00 125.00   0.50    0.60    --  107.75  61.00 -60.00   56
  7  \w     98.00 124.00   0.50    0.60    --  107.75  61.00 -90.00   52
  8  \w    108.00 134.00   0.50    0.60    --  107.75  61.00-180.00   52
  9  \w    133.00 166.00   0.50    0.60    --  107.75  61.00 -90.00   66
 10  \w    140.00 175.00   0.50    0.60    --  107.75  61.00 -60.00   70
 11  \w     98.00 139.00   0.50    0.60    --  107.75  30.00 -90.00   82
 12  \w    115.00 141.00   0.50    0.60    --  107.75  15.00 -90.00   52
 13  \w     86.00 170.00   0.50    0.60    --  107.75  77.00  30.00  168
 14  \w    143.00 178.00   0.50    0.60    --  107.75  45.00  60.00   70
 15  \w    146.00 171.00   0.50    0.60    --  107.75  30.00 120.00   50
 16  \w    105.00 130.00   0.50    0.60    --  107.75  30.00 120.00   50
 17  \w    153.00 178.00   0.50    0.60    --  107.75  15.00 -90.00   50
 18  \w    134.00 178.00   0.50    0.60    --  107.75  15.00-180.00   88
 19  \w     97.00 153.00   0.50    0.60    --  107.75 125.00-120.00  112
 20  \w    105.00 178.00   0.50    0.60    --  107.75  95.00 -30.00  146
 21  \w    141.00 166.00   0.50    0.60    --  107.75 125.00  30.00   50
 22  \w     78.00 105.00   0.50    0.60    --  107.75 -77.00  30.00   54
 23  \w     49.00  75.00   0.50    0.60    --  107.75 -77.00  30.00   52
 24  \w     39.00  82.00   0.50    0.60    --  107.75 -77.00   0.00   86
 25  \w     52.00 105.00   0.50    0.60    --  107.75 -77.00-120.00  106
 26  \w     38.00  66.00   0.50    0.60    --  107.75 -77.00-180.00   56
 27  \w     36.00  61.00   0.50    0.60    --  107.75 -61.00-120.00   50
 28  \w     61.00 103.00   0.50    0.60    --  107.75 -77.00 -30.00   84
 29  \w     77.00 123.00   0.50    0.60    --  107.75-140.00  67.61   92
 30  \w     79.00 111.00   0.50    0.60    --  107.75-125.00  90.00   64
 31  \w     39.00  64.00   0.50    0.60    --  107.75-125.00  90.00   50
 32  \w     39.00  65.00   0.50    0.60    --  107.75-125.00 150.00   52
 33  \w     81.00 107.00   0.50    0.60    --  107.75-100.00  69.96   52
 34  \w     39.00  69.00   0.50    0.60    --  107.75-125.00  30.00   60
 35  \w     55.00  81.00   0.50    0.60    --  107.75-125.00   0.00   52
 36  \w     43.00  87.00   0.50    0.60    --  107.75-136.00-125.77   88
 37  \w     72.00  97.00   0.50    0.60    --  107.75 -95.00-180.00   50
 38  \w     36.00 105.00   0.50    0.60    --  107.75 -95.00-140.00  138
 39  \w     43.00  69.00   0.50    0.60    --  107.75 -95.00 -90.00   52
 40  \w    108.00 134.00   0.50    0.60    --  107.75 -88.00-135.34   52
 41  \w     85.00 111.00   0.50    0.60    --  107.75 -87.00-104.95   52
 42  \w     99.00 132.00   0.50    0.60    --  107.75 -83.00-115.51   66
 43  \w     39.00  75.00   0.50    0.60    --  107.75 -88.00-135.34   72
 44  \w     99.00 129.00   0.50    0.60    --  107.75 -82.00 165.92   60
 45  \w     36.00  86.00   0.50    0.60    --  107.75 -82.00 165.92  100
 46  \w     43.00  72.00   0.50    0.60    --  107.75 -95.00 150.00   58
 47  \w     -9.00  79.00   0.50    0.20    --   48.70 -95.00-140.00  176
 48  \w   -158.00 -83.00   0.50    0.60    --  -86.25 -95.00-140.00  150
 49  \w   -100.00 -74.00   0.50    0.20    --  -48.70-125.00 -90.00   52
 50  \w   -105.00 -79.00   0.50    0.20    --  -48.70-125.00   0.00   52
;
_diffrn_measurement_device 'four-circle diffractometer'
_diffrn_measurement_device_type 'XtaLAB Synergy, Dualflex, HyPix'
_diffrn_measurement_method '\w scans'
_diffrn_orient_matrix_type 'CrysAlisPro convention (1999,Acta A55,543-557)'
_diffrn_orient_matrix_UB_11 0.0417072000
_diffrn_orient_matrix_UB_12 0.0109169000
_diffrn_orient_matrix_UB_13 0.0708326000
_diffrn_orient_matrix_UB_21 -0.0585921000
_diffrn_orient_matrix_UB_22 -0.1385199000
_diffrn_orient_matrix_UB_23 0.0095455000
_diffrn_orient_matrix_UB_31 0.1601777000
_diffrn_orient_matrix_UB_32 -0.0534453000
_diffrn_orient_matrix_UB_33 -0.0102851000
_diffrn_radiation_monochromator mirror
_diffrn_radiation_probe x-ray
_diffrn_radiation_type 'Cu K\a'
_diffrn_radiation_wavelength 1.54184
_diffrn_reflns_av_R_equivalents 0.0339
_diffrn_reflns_av_unetI/netI 0.0218
_diffrn_reflns_Laue_measured_fraction_full 1.000
_diffrn_reflns_Laue_measured_fraction_max 0.998
_diffrn_reflns_limit_h_max 11
_diffrn_reflns_limit_h_min -10
_diffrn_reflns_limit_k_max 13
_diffrn_reflns_limit_k_min -13
_diffrn_reflns_limit_l_max 27
_diffrn_reflns_limit_l_min -27
_diffrn_reflns_number 26362
_diffrn_reflns_point_group_measured_fraction_full 1.000
_diffrn_reflns_point_group_measured_fraction_max 0.998
_diffrn_reflns_theta_full 67.684
_diffrn_reflns_theta_max 77.740
_diffrn_reflns_theta_min 4.144
_diffrn_source 'micro-focus sealed X-ray tube'
_diffrn_source_type 'PhotonJet (Cu) X-ray Source'
_exptl_absorpt_coefficient_mu 1.756
_exptl_absorpt_correction_T_max 0.17740
_exptl_absorpt_correction_T_min 0.07369
_exptl_absorpt_correction_type sphere
_exptl_absorpt_process_details
;
CrysAlisPro 1.171.42.79a (Rigaku Oxford Diffraction, 2022)
Spherical absorption correction
using equivalent radius and absorption coefficient.
Empirical absorption correction using spherical harmonics,
implemented in SCALE3 ABSPACK scaling algorithm.
;
_exptl_crystal_colour yellow
_exptl_crystal_density_diffrn 1.367
_exptl_crystal_density_method 'not measured'
_exptl_crystal_description block
_exptl_crystal_F_000 840
_exptl_crystal_size_max 0.5
_exptl_crystal_size_mid 0.3
_exptl_crystal_size_min 0.3
_exptl_crystal_size_rad 0.160
_refine_diff_density_max 0.364
_refine_diff_density_min -0.297
_refine_diff_density_rms 0.047
_refine_ls_extinction_method none
_refine_ls_goodness_of_fit_ref 1.046
_refine_ls_hydrogen_treatment constr
_refine_ls_matrix_type full
_refine_ls_number_parameters 257
_refine_ls_number_reflns 4133
_refine_ls_number_restraints 0
_refine_ls_restrained_S_all 1.046
_refine_ls_R_factor_all 0.0415
_refine_ls_R_factor_gt 0.0408
_refine_ls_shift/su_max 0.001
_refine_ls_shift/su_mean 0.000
_refine_ls_structure_factor_coef Fsqd
_refine_ls_weighting_details 'w=1/[\s^2^(Fo^2^)+(0.0665P)^2^+0.6603P] where P=(Fo^2^+2Fc^2^)/3'
_refine_ls_weighting_scheme calc
_refine_ls_wR_factor_gt 0.1151
_refine_ls_wR_factor_ref 0.1158
_reflns_Friedel_coverage 0.000
_reflns_number_gt 4009
_reflns_number_total 4133
_reflns_threshold_expression 'I > 2\s(I)'
_cod_data_source_file d5ob00709g2.cif
_cod_data_source_block 3j
_cod_depositor_comments 'Adding full bibliography for 7160619--7160622.cif.'
_cod_database_code 7160622
_shelx_shelxl_version_number 2018/3
_chemical_oxdiff_formula C20H21N3O4S
_chemical_oxdiff_usercomment C3636-2
_shelx_space_group_comment
;
The symmetry employed for this shelxl refinement is uniquely defined
by the following loop, which should always be used as a source of
symmetry information in preference to the above space-group names.
They are only intended as comments.
;
_olex2_refinement_description
;
1. Fixed Uiso
 At 1.2 times of:
  All C(H) groups, All N(H) groups
 At 1.5 times of:
  All C(H,H,H) groups
2.a Aromatic/amide H refined with riding coordinates:
 N1(H1), C6(H6), C7(H7), C9(H9), C10(H10), C15(H15), C16(H16), C18(H18),
 C19(H19)
2.b Idealised Me refined as rotating group:
 C11(H11A,H11B,H11C), C12(H12A,H12B,H12C), C13(H13A,H13B,H13C), C20(H20A,H20B,
 H20C)
;
_olex2_submission_special_instructions 'No special instructions were received'
_oxdiff_exptl_absorpt_empirical_details
;
Empirical correction (ABSPACK) includes:
- Absorption correction using spherical harmonics
- Frame scaling
;
_oxdiff_exptl_absorpt_empirical_full_max 1.307
_oxdiff_exptl_absorpt_empirical_full_min 0.503

loop_
_space_group_symop_operation_xyz
'x, y, z'
'-x+1/2, y+1/2, -z+1/2'
'-x, -y, -z'
'x-1/2, -y-1/2, z-1/2'

loop_
_atom_site_label
_atom_site_type_symbol
_atom_site_fract_x
_atom_site_fract_y
_atom_site_fract_z
_atom_site_U_iso_or_equiv
_atom_site_adp_type
_atom_site_occupancy
_atom_site_site_symmetry_order
_atom_site_calc_flag
_atom_site_refinement_flags_posn
_atom_site_refinement_flags_adp
_atom_site_refinement_flags_occupancy
_atom_site_disorder_assembly
_atom_site_disorder_group
S1 S 0.65109(4) 0.60558(4) 0.25275(2) 0.04009(13) Uani 1 1 d . . . . .
O1 O 0.62615(16) 0.45765(13) 0.15147(5) 0.0534(3) Uani 1 1 d . . . . .
O2 O 0.36253(13) 0.00423(11) 0.45351(5) 0.0434(3) Uani 1 1 d . . . . .
O3 O 0.22144(13) 0.71356(11) 0.32180(5) 0.0418(3) Uani 1 1 d . . . . .
O4 O 0.97905(12) 0.28654(12) 0.49461(5) 0.0436(3) Uani 1 1 d . . . . .
N1 N 0.49739(14) 0.39329(12) 0.23589(6) 0.0359(3) Uani 1 1 d . . . . .
H1 H 0.471414 0.316831 0.220735 0.043 Uiso 1 1 calc R U . . .
N2 N 0.30746(13) 0.51703(12) 0.28728(6) 0.0345(3) Uani 1 1 d . . . . .
N3 N 0.46335(14) 0.63570(12) 0.34943(6) 0.0369(3) Uani 1 1 d . . . . .
C1 C 0.58757(19) 0.47268(16) 0.20444(7) 0.0417(3) Uani 1 1 d . . . . .
C2 C 0.44399(15) 0.43699(14) 0.29551(6) 0.0327(3) Uani 1 1 d . . . . .
C3 C 0.31983(17) 0.63031(14) 0.31887(7) 0.0362(3) Uani 1 1 d . . . . .
C4 C 0.56235(16) 0.54069(14) 0.32357(7) 0.0343(3) Uani 1 1 d . . . . .
C5 C 0.42112(15) 0.32368(14) 0.33915(6) 0.0321(3) Uani 1 1 d . . . . .
C6 C 0.51572(16) 0.21531(14) 0.33817(7) 0.0353(3) Uani 1 1 d . . . . .
H6 H 0.594138 0.212316 0.309442 0.042 Uiso 1 1 calc R U . . .
C7 C 0.49743(17) 0.11278(14) 0.37808(7) 0.0375(3) Uani 1 1 d . . . . .
H7 H 0.564597 0.040917 0.377472 0.045 Uiso 1 1 calc R U . . .
C8 C 0.38013(17) 0.11431(14) 0.41947(7) 0.0365(3) Uani 1 1 d . . . . .
C9 C 0.28942(16) 0.22323(15) 0.42329(7) 0.0360(3) Uani 1 1 d . . . . .
H9 H 0.213112 0.227117 0.452934 0.043 Uiso 1 1 calc R U . . .
C10 C 0.31122(16) 0.32705(14) 0.38321(7) 0.0338(3) Uani 1 1 d . . . . .
H10 H 0.249399 0.401883 0.386119 0.041 Uiso 1 1 calc R U . . .
C11 C 0.2430(2) 0.00292(18) 0.49584(8) 0.0503(4) Uani 1 1 d . . . . .
H11A H 0.240844 -0.081216 0.516825 0.075 Uiso 1 1 calc R U . . .
H11B H 0.145186 0.017924 0.472566 0.075 Uiso 1 1 calc R U . . .
H11C H 0.260768 0.071150 0.527219 0.075 Uiso 1 1 calc R U . . .
C12 C 0.16666(17) 0.47092(16) 0.25613(7) 0.0401(3) Uani 1 1 d . . . . .
H12A H 0.085443 0.534096 0.261627 0.060 Uiso 1 1 calc R U . . .
H12B H 0.138504 0.388040 0.274395 0.060 Uiso 1 1 calc R U . . .
H12C H 0.180942 0.459500 0.211338 0.060 Uiso 1 1 calc R U . . .
C13 C 0.5250(2) 0.76023(16) 0.37039(8) 0.0457(4) Uani 1 1 d . . . . .
H13A H 0.604092 0.746648 0.403982 0.068 Uiso 1 1 calc R U . . .
H13B H 0.443098 0.813310 0.386081 0.068 Uiso 1 1 calc R U . . .
H13C H 0.569191 0.804421 0.335183 0.068 Uiso 1 1 calc R U . . .
C14 C 0.68051(16) 0.48535(14) 0.37050(7) 0.0341(3) Uani 1 1 d . . . . .
C15 C 0.80325(16) 0.41318(15) 0.35055(7) 0.0365(3) Uani 1 1 d . . . . .
H15 H 0.820810 0.409495 0.307145 0.044 Uiso 1 1 calc R U . . .
C16 C 0.89908(17) 0.34737(16) 0.39272(7) 0.0386(3) Uani 1 1 d . . . . .
H16 H 0.980116 0.296951 0.378142 0.046 Uiso 1 1 calc R U . . .
C17 C 0.87754(17) 0.35449(15) 0.45681(7) 0.0374(3) Uani 1 1 d . . . . .
C18 C 0.75698(18) 0.42690(16) 0.47768(7) 0.0393(3) Uani 1 1 d . . . . .
H18 H 0.741834 0.433120 0.521228 0.047 Uiso 1 1 calc R U . . .
C19 C 0.65894(17) 0.49002(15) 0.43440(7) 0.0375(3) Uani 1 1 d . . . . .
H19 H 0.575284 0.537437 0.448796 0.045 Uiso 1 1 calc R U . . .
C20 C 0.9611(2) 0.29180(19) 0.56091(8) 0.0488(4) Uani 1 1 d . . . . .
H20A H 1.035818 0.234509 0.582533 0.073 Uiso 1 1 calc R U . . .
H20B H 0.857970 0.263882 0.569669 0.073 Uiso 1 1 calc R U . . .
H20C H 0.977377 0.380601 0.575787 0.073 Uiso 1 1 calc R U . . .

loop_
_atom_site_aniso_label
_atom_site_aniso_U_11
_atom_site_aniso_U_22
_atom_site_aniso_U_33
_atom_site_aniso_U_23
_atom_site_aniso_U_13
_atom_site_aniso_U_12
S1 0.0449(2) 0.0373(2) 0.0385(2) 0.00104(13) 0.00636(15) -0.00850(14)
O1 0.0660(8) 0.0571(7) 0.0386(6) -0.0051(5) 0.0152(5) -0.0139(6)
O2 0.0520(6) 0.0339(5) 0.0440(6) 0.0076(4) -0.0003(5) -0.0021(5)
O3 0.0475(6) 0.0356(6) 0.0425(6) 0.0031(4) 0.0049(4) 0.0088(5)
O4 0.0429(6) 0.0517(7) 0.0363(5) 0.0027(5) 0.0030(4) 0.0050(5)
N1 0.0397(6) 0.0308(6) 0.0374(6) -0.0020(5) 0.0046(5) -0.0038(5)
N2 0.0357(6) 0.0309(6) 0.0368(6) 0.0015(5) 0.0016(5) 0.0008(5)
N3 0.0417(6) 0.0287(6) 0.0402(6) -0.0027(5) 0.0026(5) -0.0003(5)
C1 0.0467(8) 0.0410(8) 0.0378(7) -0.0013(6) 0.0067(6) -0.0038(6)
C2 0.0342(6) 0.0301(7) 0.0339(7) -0.0011(5) 0.0031(5) -0.0012(5)
C3 0.0424(7) 0.0326(7) 0.0339(7) 0.0044(5) 0.0052(6) 0.0009(6)
C4 0.0375(7) 0.0306(7) 0.0351(7) -0.0013(5) 0.0057(5) -0.0035(5)
C5 0.0321(6) 0.0301(6) 0.0338(6) -0.0013(5) 0.0005(5) -0.0022(5)
C6 0.0335(7) 0.0329(7) 0.0397(7) -0.0037(6) 0.0035(5) -0.0003(5)
C7 0.0382(7) 0.0299(7) 0.0439(8) -0.0021(6) -0.0014(6) 0.0027(5)
C8 0.0406(7) 0.0319(7) 0.0361(7) 0.0026(5) -0.0043(6) -0.0038(6)
C9 0.0352(7) 0.0373(7) 0.0355(7) 0.0021(6) 0.0021(5) -0.0018(6)
C10 0.0335(6) 0.0318(7) 0.0361(7) 0.0001(5) 0.0017(5) 0.0010(5)
C11 0.0625(10) 0.0426(9) 0.0459(9) 0.0109(7) 0.0049(7) -0.0086(8)
C12 0.0384(7) 0.0395(8) 0.0419(8) 0.0014(6) -0.0020(6) 0.0015(6)
C13 0.0530(9) 0.0320(7) 0.0518(9) -0.0064(7) 0.0008(7) -0.0020(6)
C14 0.0351(7) 0.0316(7) 0.0354(7) -0.0018(5) 0.0026(5) -0.0050(5)
C15 0.0353(7) 0.0408(8) 0.0338(7) -0.0035(6) 0.0050(5) -0.0048(6)
C16 0.0345(7) 0.0418(8) 0.0399(7) -0.0029(6) 0.0056(6) -0.0006(6)
C17 0.0367(7) 0.0384(7) 0.0372(7) 0.0002(6) 0.0015(5) -0.0025(6)
C18 0.0431(8) 0.0412(8) 0.0340(7) -0.0026(6) 0.0057(6) -0.0021(6)
C19 0.0390(7) 0.0358(7) 0.0382(7) -0.0041(6) 0.0058(6) -0.0005(6)
C20 0.0573(10) 0.0531(10) 0.0357(8) 0.0037(7) 0.0018(7) 0.0043(8)

loop_
_atom_type_symbol
_atom_type_description
_atom_type_scat_dispersion_real
_atom_type_scat_dispersion_imag
_atom_type_scat_source
C C 0.0181 0.0091 'International Tables Vol C Tables 4.2.6.8 and 6.1.1.4'
H H 0.0000 0.0000 'International Tables Vol C Tables 4.2.6.8 and 6.1.1.4'
N N 0.0311 0.0180 'International Tables Vol C Tables 4.2.6.8 and 6.1.1.4'
O O 0.0492 0.0322 'International Tables Vol C Tables 4.2.6.8 and 6.1.1.4'
S S 0.3331 0.5567 'International Tables Vol C Tables 4.2.6.8 and 6.1.1.4'

loop_
_geom_angle_atom_site_label_1
_geom_angle_atom_site_label_2
_geom_angle_atom_site_label_3
_geom_angle
_geom_angle_site_symmetry_1
_geom_angle_site_symmetry_3
_geom_angle_publ_flag
C1 S1 C4 93.47(7) . . ?
C8 O2 C11 117.17(13) . . ?
C17 O4 C20 117.36(13) . . ?
C1 N1 H1 120.8 . . ?
C1 N1 C2 118.45(12) . . ?
C2 N1 H1 120.8 . . ?
C3 N2 C2 112.93(12) . . ?
C3 N2 C12 123.70(13) . . ?
C12 N2 C2 122.79(12) . . ?
C3 N3 C4 110.12(12) . . ?
C3 N3 C13 119.44(13) . . ?
C4 N3 C13 119.86(13) . . ?
O1 C1 S1 122.92(13) . . ?
O1 C1 N1 126.37(15) . . ?
N1 C1 S1 110.68(11) . . ?
N1 C2 N2 112.06(11) . . ?
N1 C2 C4 107.64(11) . . ?
N1 C2 C5 111.03(12) . . ?
N2 C2 C4 100.25(11) . . ?
N2 C2 C5 111.99(11) . . ?
C5 C2 C4 113.40(11) . . ?
O3 C3 N2 126.73(14) . . ?
O3 C3 N3 124.95(14) . . ?
N2 C3 N3 108.29(12) . . ?
N3 C4 S1 110.79(10) . . ?
N3 C4 C2 102.04(11) . . ?
N3 C4 C14 114.17(12) . . ?
C2 C4 S1 103.43(9) . . ?
C14 C4 S1 111.73(10) . . ?
C14 C4 C2 113.81(12) . . ?
C6 C5 C2 120.68(12) . . ?
C10 C5 C2 121.29(13) . . ?
C10 C5 C6 117.95(13) . . ?
C5 C6 H6 119.4 . . ?
C7 C6 C5 121.22(14) . . ?
C7 C6 H6 119.4 . . ?
C6 C7 H7 120.0 . . ?
C6 C7 C8 120.05(13) . . ?
C8 C7 H7 120.0 . . ?
O2 C8 C7 116.02(13) . . ?
O2 C8 C9 124.31(14) . . ?
C9 C8 C7 119.66(13) . . ?
C8 C9 H9 120.3 . . ?
C8 C9 C10 119.36(14) . . ?
C10 C9 H9 120.3 . . ?
C5 C10 C9 121.56(13) . . ?
C5 C10 H10 119.2 . . ?
C9 C10 H10 119.2 . . ?
O2 C11 H11A 109.5 . . ?
O2 C11 H11B 109.5 . . ?
O2 C11 H11C 109.5 . . ?
H11A C11 H11B 109.5 . . ?
H11A C11 H11C 109.5 . . ?
H11B C11 H11C 109.5 . . ?
N2 C12 H12A 109.5 . . ?
N2 C12 H12B 109.5 . . ?
N2 C12 H12C 109.5 . . ?
H12A C12 H12B 109.5 . . ?
H12A C12 H12C 109.5 . . ?
H12B C12 H12C 109.5 . . ?
N3 C13 H13A 109.5 . . ?
N3 C13 H13B 109.5 . . ?
N3 C13 H13C 109.5 . . ?
H13A C13 H13B 109.5 . . ?
H13A C13 H13C 109.5 . . ?
H13B C13 H13C 109.5 . . ?
C15 C14 C4 120.76(13) . . ?
C19 C14 C4 120.67(13) . . ?
C19 C14 C15 118.02(14) . . ?
C14 C15 H15 119.4 . . ?
C16 C15 C14 121.16(14) . . ?
C16 C15 H15 119.4 . . ?
C15 C16 H16 119.9 . . ?
C15 C16 C17 120.23(14) . . ?
C17 C16 H16 119.9 . . ?
O4 C17 C16 115.65(14) . . ?
O4 C17 C18 124.85(14) . . ?
C18 C17 C16 119.49(14) . . ?
C17 C18 H18 120.2 . . ?
C19 C18 C17 119.57(14) . . ?
C19 C18 H18 120.2 . . ?
C14 C19 H19 119.2 . . ?
C18 C19 C14 121.51(14) . . ?
C18 C19 H19 119.2 . . ?
O4 C20 H20A 109.5 . . ?
O4 C20 H20B 109.5 . . ?
O4 C20 H20C 109.5 . . ?
H20A C20 H20B 109.5 . . ?
H20A C20 H20C 109.5 . . ?
H20B C20 H20C 109.5 . . ?

loop_
_geom_bond_atom_site_label_1
_geom_bond_atom_site_label_2
_geom_bond_distance
_geom_bond_site_symmetry_2
_geom_bond_publ_flag
S1 C1 1.7893(17) . ?
S1 C4 1.8676(14) . ?
O1 C1 1.211(2) . ?
O2 C8 1.3652(18) . ?
O2 C11 1.426(2) . ?
O3 C3 1.2248(18) . ?
O4 C17 1.3634(19) . ?
O4 C20 1.4359(19) . ?
N1 H1 0.8800 . ?
N1 C1 1.348(2) . ?
N1 C2 1.4554(18) . ?
N2 C2 1.4602(18) . ?
N2 C3 1.354(2) . ?
N2 C12 1.4512(19) . ?
N3 C3 1.387(2) . ?
N3 C4 1.4441(19) . ?
N3 C13 1.4580(19) . ?
C2 C4 1.5876(19) . ?
C2 C5 1.5188(19) . ?
C4 C14 1.514(2) . ?
C5 C6 1.397(2) . ?
C5 C10 1.388(2) . ?
C6 H6 0.9500 . ?
C6 C7 1.377(2) . ?
C7 H7 0.9500 . ?
C7 C8 1.397(2) . ?
C8 C9 1.386(2) . ?
C9 H9 0.9500 . ?
C9 C10 1.394(2) . ?
C10 H10 0.9500 . ?
C11 H11A 0.9800 . ?
C11 H11B 0.9800 . ?
C11 H11C 0.9800 . ?
C12 H12A 0.9800 . ?
C12 H12B 0.9800 . ?
C12 H12C 0.9800 . ?
C13 H13A 0.9800 . ?
C13 H13B 0.9800 . ?
C13 H13C 0.9800 . ?
C14 C15 1.399(2) . ?
C14 C19 1.391(2) . ?
C15 H15 0.9500 . ?
C15 C16 1.377(2) . ?
C16 H16 0.9500 . ?
C16 C17 1.396(2) . ?
C17 C18 1.392(2) . ?
C18 H18 0.9500 . ?
C18 C19 1.390(2) . ?
C19 H19 0.9500 . ?
C20 H20A 0.9800 . ?
C20 H20B 0.9800 . ?
C20 H20C 0.9800 . ?

loop_
_geom_hbond_atom_site_label_D
_geom_hbond_atom_site_label_H
_geom_hbond_atom_site_label_A
_geom_hbond_distance_DH
_geom_hbond_distance_HA
_geom_hbond_distance_DA
_geom_hbond_angle_DHA
_geom_hbond_site_symmetry_A
_geom_hbond_publ_flag
N1 H1 O3 0.88 2.16 2.8985(16) 141.3 2_545 yes

loop_
_geom_torsion_atom_site_label_1
_geom_torsion_atom_site_label_2
_geom_torsion_atom_site_label_3
_geom_torsion_atom_site_label_4
_geom_torsion
_geom_torsion_site_symmetry_1
_geom_torsion_site_symmetry_2
_geom_torsion_site_symmetry_3
_geom_torsion_site_symmetry_4
_geom_torsion_publ_flag
S1 C4 C14 C15 -40.11(17) . . . . ?
S1 C4 C14 C19 148.59(12) . . . . ?
O2 C8 C9 C10 -175.69(13) . . . . ?
O4 C17 C18 C19 -178.68(14) . . . . ?
N1 C2 C4 S1 25.08(13) . . . . ?
N1 C2 C4 N3 140.17(12) . . . . ?
N1 C2 C4 C14 -96.35(13) . . . . ?
N1 C2 C5 C6 33.65(17) . . . . ?
N1 C2 C5 C10 -149.62(13) . . . . ?
N2 C2 C4 S1 -92.18(10) . . . . ?
N2 C2 C4 N3 22.92(13) . . . . ?
N2 C2 C4 C14 146.39(12) . . . . ?
N2 C2 C5 C6 159.75(12) . . . . ?
N2 C2 C5 C10 -23.52(18) . . . . ?
N3 C4 C14 C15 -166.82(13) . . . . ?
N3 C4 C14 C19 21.89(19) . . . . ?
C1 S1 C4 N3 -125.96(11) . . . . ?
C1 S1 C4 C2 -17.30(10) . . . . ?
C1 S1 C4 C14 105.52(11) . . . . ?
C1 N1 C2 N2 84.25(16) . . . . ?
C1 N1 C2 C4 -25.03(18) . . . . ?
C1 N1 C2 C5 -149.69(13) . . . . ?
C2 N1 C1 S1 11.31(18) . . . . ?
C2 N1 C1 O1 -170.57(16) . . . . ?
C2 N2 C3 O3 -177.62(14) . . . . ?
C2 N2 C3 N3 0.76(16) . . . . ?
C2 C4 C14 C15 76.58(16) . . . . ?
C2 C4 C14 C19 -94.71(16) . . . . ?
C2 C5 C6 C7 179.11(13) . . . . ?
C2 C5 C10 C9 179.84(13) . . . . ?
C3 N2 C2 N1 -129.13(13) . . . . ?
C3 N2 C2 C4 -15.21(14) . . . . ?
C3 N2 C2 C5 105.34(13) . . . . ?
C3 N3 C4 S1 84.90(12) . . . . ?
C3 N3 C4 C2 -24.67(15) . . . . ?
C3 N3 C4 C14 -147.91(12) . . . . ?
C4 S1 C1 O1 -173.10(16) . . . . ?
C4 S1 C1 N1 5.10(13) . . . . ?
C4 N3 C3 O3 -165.28(14) . . . . ?
C4 N3 C3 N2 16.30(16) . . . . ?
C4 C2 C5 C6 -87.68(16) . . . . ?
C4 C2 C5 C10 89.05(16) . . . . ?
C4 C14 C15 C16 -170.78(14) . . . . ?
C4 C14 C19 C18 172.49(14) . . . . ?
C5 C2 C4 S1 148.30(10) . . . . ?
C5 C2 C4 N3 -96.61(13) . . . . ?
C5 C2 C4 C14 26.87(16) . . . . ?
C5 C6 C7 C8 1.7(2) . . . . ?
C6 C5 C10 C9 -3.3(2) . . . . ?
C6 C7 C8 O2 174.69(13) . . . . ?
C6 C7 C8 C9 -4.6(2) . . . . ?
C7 C8 C9 C10 3.5(2) . . . . ?
C8 C9 C10 C5 0.5(2) . . . . ?
C10 C5 C6 C7 2.3(2) . . . . ?
C11 O2 C8 C7 -179.61(14) . . . . ?
C11 O2 C8 C9 -0.4(2) . . . . ?
C12 N2 C2 N1 59.35(17) . . . . ?
C12 N2 C2 C4 173.27(12) . . . . ?
C12 N2 C2 C5 -66.18(17) . . . . ?
C12 N2 C3 O3 -6.2(2) . . . . ?
C12 N2 C3 N3 172.19(13) . . . . ?
C13 N3 C3 O3 -20.6(2) . . . . ?
C13 N3 C3 N2 160.95(13) . . . . ?
C13 N3 C4 S1 -59.57(16) . . . . ?
C13 N3 C4 C2 -169.14(13) . . . . ?
C13 N3 C4 C14 67.62(17) . . . . ?
C14 C15 C16 C17 -1.7(2) . . . . ?
C15 C14 C19 C18 1.0(2) . . . . ?
C15 C16 C17 O4 -179.60(14) . . . . ?
C15 C16 C17 C18 1.0(2) . . . . ?
C16 C17 C18 C19 0.6(2) . . . . ?
C17 C18 C19 C14 -1.6(2) . . . . ?
C19 C14 C15 C16 0.7(2) . . . . ?
C20 O4 C17 C16 179.76(14) . . . . ?
C20 O4 C17 C18 -0.9(2) . . . . ?
